data_7040294
loop_
_publ_author_name
'Hagiwara, Hiroaki'
'Tanaka, Tomoko'
'Hora, Shiori'

_publ_section_title
;
 Synthesis, structure, and spin crossover above room temperature of a
 mononuclear and related dinuclear double helicate iron(ii) complexes.
;
_journal_issue 43
_journal_name_full 'Dalton transactions (Cambridge, England : 2003)'
_journal_page_first 17132
_journal_page_last 17140
_journal_paper_doi 10.1039/c6dt02766k
_journal_volume 45
_journal_year 2016
_chemical_formula_sum 'C22 H26 F12 Fe N10 P2'
_chemical_formula_weight 776.32
_space_group_crystal_system monoclinic
_space_group_IT_number 14
_space_group_name_Hall '-P 2yab'
_space_group_name_H-M_alt 'P 1 21/a 1'
_symmetry_cell_setting monoclinic
_symmetry_space_group_name_Hall '-P 2yab'
_symmetry_space_group_name_H-M 'P 1 21/a 1'
_atom_sites_solution_hydrogens geom
_audit_creation_method SHELXL-2014/6
_audit_update_record
;
2016-08-09 deposited with the CCDC.
2016-08-12 downloaded from the CCDC.
;
_cell_angle_alpha 90
_cell_angle_beta 118.8092(12)
_cell_angle_gamma 90
_cell_formula_units_Z 4
_cell_length_a 12.1982(16)
_cell_length_b 21.725(3)
_cell_length_c 12.2925(16)
_cell_measurement_reflns_used 8315
_cell_measurement_temperature 150.1500
_cell_measurement_theta_max 27.4797
_cell_measurement_theta_min 3.2686
_cell_volume 2854.4(7)
_computing_cell_refinement 'CrystalClear (Rigaku/MSC Inc., 2006)'
_computing_data_collection 'CrystalClear (Rigaku/MSC Inc., 2006)'
_computing_data_reduction 'CrystalClear (Rigaku/MSC Inc., 2006)'
_computing_molecular_graphics 'Yadokari-XG 2009 (Wakita Nemoto et al., 2009)'
_computing_publication_material 'Yadokari-XG 2009 (Wakita,Nemoto et al., 2009)'
_computing_structure_refinement 'SHELXL-2014/6 (Sheldrick, 2014)'
_computing_structure_solution 'SIR2014 (Burla, et al., 2014)'
_diffrn_ambient_temperature 150(2)
_diffrn_detector_area_resol_mean 14.7059
_diffrn_measured_fraction_theta_full 0.995
_diffrn_measured_fraction_theta_max 0.995
_diffrn_measurement_device_type 'Rigaku/MSC Mercury CCD'
_diffrn_measurement_method dtprofit.ref
_diffrn_radiation_monochromator 'Graphite Monochromator'
_diffrn_radiation_source 'Rotating Anode'
_diffrn_radiation_type MoK\a
_diffrn_radiation_wavelength 0.7107
_diffrn_reflns_av_R_equivalents 0.0236
_diffrn_reflns_av_unetI/netI 0.0260
_diffrn_reflns_Laue_measured_fraction_full 0.995
_diffrn_reflns_Laue_measured_fraction_max 0.995
_diffrn_reflns_limit_h_max 13
_diffrn_reflns_limit_h_min -15
_diffrn_reflns_limit_k_max 27
_diffrn_reflns_limit_k_min -28
_diffrn_reflns_limit_l_max 15
_diffrn_reflns_limit_l_min -15
_diffrn_reflns_number 22337
_diffrn_reflns_point_group_measured_fraction_full 0.995
_diffrn_reflns_point_group_measured_fraction_max 0.995
_diffrn_reflns_theta_full 25.241
_diffrn_reflns_theta_max 27.485
_diffrn_reflns_theta_min 3.341
_exptl_absorpt_coefficient_mu 0.756
_exptl_absorpt_correction_T_max 0.9059
_exptl_absorpt_correction_T_min 0.8080
_exptl_absorpt_correction_type numerical
_exptl_absorpt_process_details 'NUMABS (Rigaku, 1999)'
_exptl_crystal_colour 'dark red'
_exptl_crystal_density_diffrn 1.806
_exptl_crystal_description block
_exptl_crystal_F_000 1568
_exptl_crystal_preparation ', Magnetic properties'
_exptl_crystal_recrystallization_method 'Re-crystallisation from solvent: Methanol/acetonitrile'
_exptl_crystal_size_max 0.390
_exptl_crystal_size_mid 0.320
_exptl_crystal_size_min 0.140
_refine_diff_density_max 0.696
_refine_diff_density_min -0.564
_refine_diff_density_rms 0.067
_refine_ls_extinction_method none
_refine_ls_goodness_of_fit_ref 1.064
_refine_ls_hydrogen_treatment constr
_refine_ls_matrix_type full
_refine_ls_number_parameters 481
_refine_ls_number_reflns 6515
_refine_ls_number_restraints 0
_refine_ls_restrained_S_all 1.064
_refine_ls_R_factor_all 0.0442
_refine_ls_R_factor_gt 0.0404
_refine_ls_shift/su_max 0.001
_refine_ls_shift/su_mean 0.000
_refine_ls_structure_factor_coef Fsqd
_refine_ls_weighting_details 'w=1/[\s^2^(Fo^2^)+(0.0442P)^2^+2.7278P] where P=(Fo^2^+2Fc^2^)/3'
_refine_ls_weighting_scheme calc
_refine_ls_wR_factor_gt 0.0967
_refine_ls_wR_factor_ref 0.0998
_reflns_Friedel_coverage 0.000
_reflns_number_gt 5884
_reflns_number_total 6515
_reflns_threshold_expression 'I > 2\s(I)'
_cod_data_source_file c6dt02766k2.cif
_cod_data_source_block Mononuclear_1_150K
_cod_depositor_comments 'Adding full bibliography for 7040294--7040296.cif.'
_cod_original_cell_volume 2854.4(6)
_cod_original_sg_symbol_H-M P21/a
_cod_database_code 7040294
_shelx_space_group_comment
;
The symmetry employed for this shelxl refinement is uniquely defined
by the following loop, which should always be used as a source of
symmetry information in preference to the above space-group names.
They are only intended as comments.
;
_shelx_estimated_absorpt_t_min 0.757
_shelx_estimated_absorpt_t_max 0.902
_shelxl_version_number 2014/6

loop_
_space_group_symop_operation_xyz
'x, y, z'
'-x+1/2, y+1/2, -z'
'-x, -y, -z'
'x-1/2, -y-1/2, z'

loop_
_atom_site_label
_atom_site_type_symbol
_atom_site_fract_x
_atom_site_fract_y
_atom_site_fract_z
_atom_site_U_iso_or_equiv
_atom_site_adp_type
_atom_site_occupancy
_atom_site_site_symmetry_order
_atom_site_calc_flag
_atom_site_refinement_flags_posn
_atom_site_refinement_flags_adp
_atom_site_refinement_flags_occupancy
_atom_site_disorder_assembly
_atom_site_disorder_group
C1 C 0.18202(18) 0.33736(9) 0.02306(19) 0.0205(4) Uani 1 1 d . . . . .
H1 H 0.2402 0.3102 0.0175 0.025 Uiso 1 1 calc R U . . .
C2 C 0.05687(19) 0.32911(10) -0.0589(2) 0.0234(4) Uani 1 1 d . . . . .
H2 H 0.0299 0.2971 -0.1188 0.028 Uiso 1 1 calc R U . . .
C3 C -0.02902(19) 0.36856(10) -0.0520(2) 0.0254(4) Uani 1 1 d . . . . .
H3 H -0.1163 0.3631 -0.1046 0.030 Uiso 1 1 calc R U . . .
C4 C 0.01567(18) 0.41597(10) 0.03322(19) 0.0221(4) Uani 1 1 d . . . . .
H4 H -0.0414 0.4442 0.0380 0.027 Uiso 1 1 calc R U . . .
C5 C 0.14318(18) 0.42288(9) 0.11201(18) 0.0182(4) Uani 1 1 d . . . . .
C6 C 0.18886(18) 0.47736(9) 0.19775(19) 0.0206(4) Uani 1 1 d . . . . .
H6 H 0.2120 0.4635 0.2829 0.025 Uiso 1 1 calc R U . . .
H5 H 0.1197 0.5074 0.1719 0.025 Uiso 1 1 calc R U . . .
C7 C 0.30087(18) 0.50943(9) 0.2001(2) 0.0213(4) Uani 1 1 d . . . . .
H8 H 0.2836 0.5181 0.1142 0.026 Uiso 1 1 calc R U . . .
H7 H 0.3167 0.5490 0.2450 0.026 Uiso 1 1 calc R U . . .
C8 C 0.51283(18) 0.49311(9) 0.34913(19) 0.0207(4) Uani 1 1 d . . . . .
H9 H 0.5203 0.5356 0.3699 0.025 Uiso 1 1 calc R U . . .
C9 C 0.61408(18) 0.45023(9) 0.41187(19) 0.0192(4) Uani 1 1 d . . . . .
C10 C 0.73694(18) 0.45161(9) 0.50363(19) 0.0219(4) Uani 1 1 d . . . . .
H10 H 0.7845 0.4864 0.5482 0.026 Uiso 1 1 calc R U . . .
C11 C 0.89853(19) 0.36807(11) 0.6013(2) 0.0301(5) Uani 1 1 d . . . . .
H11 H 0.9568 0.4021 0.6426 0.045 Uiso 1 1 calc R U . . .
H12 H 0.9288 0.3433 0.5546 0.045 Uiso 1 1 calc R U . . .
H13 H 0.8929 0.3422 0.6638 0.045 Uiso 1 1 calc R U . . .
C12 C 0.41029(19) 0.42660(9) 0.01958(19) 0.0226(4) Uani 1 1 d . . . . .
H14 H 0.3592 0.4571 0.0283 0.027 Uiso 1 1 calc R U . . .
C13 C 0.4339(2) 0.43175(11) -0.0794(2) 0.0284(5) Uani 1 1 d . . . . .
H15 H 0.3986 0.4644 -0.1376 0.034 Uiso 1 1 calc R U . . .
C14 C 0.5099(2) 0.38825(11) -0.0917(2) 0.0311(5) Uani 1 1 d . . . . .
H16 H 0.5301 0.3909 -0.1572 0.037 Uiso 1 1 calc R U . . .
C15 C 0.5557(2) 0.34105(10) -0.0068(2) 0.0275(5) Uani 1 1 d . . . . .
H17 H 0.6074 0.3105 -0.0142 0.033 Uiso 1 1 calc R U . . .
C16 C 0.52713(18) 0.33751(9) 0.08942(19) 0.0206(4) Uani 1 1 d . . . . .
C17 C 0.57210(18) 0.28376(9) 0.1769(2) 0.0224(4) Uani 1 1 d . . . . .
H19 H 0.6321 0.2986 0.2611 0.027 Uiso 1 1 calc R U . . .
H18 H 0.6171 0.2548 0.1501 0.027 Uiso 1 1 calc R U . . .
C18 C 0.46617(19) 0.24963(9) 0.1829(2) 0.0230(4) Uani 1 1 d . . . . .
H21 H 0.3995 0.2398 0.0979 0.028 Uiso 1 1 calc R U . . .
H20 H 0.4979 0.2105 0.2287 0.028 Uiso 1 1 calc R U . . .
C19 C 0.37702(18) 0.26125(9) 0.31554(19) 0.0204(4) Uani 1 1 d . . . . .
H22 H 0.3760 0.2177 0.3228 0.025 Uiso 1 1 calc R U . . .
C20 C 0.33648(17) 0.30234(9) 0.38119(19) 0.0191(4) Uani 1 1 d . . . . .
C21 C 0.28951(18) 0.29767(10) 0.4627(2) 0.0230(4) Uani 1 1 d . . . . .
H23 H 0.2666 0.2613 0.4897 0.028 Uiso 1 1 calc R U . . .
C22 C 0.2373(2) 0.37841(11) 0.5784(2) 0.0291(5) Uani 1 1 d . . . . .
H24 H 0.1464 0.3840 0.5313 0.044 Uiso 1 1 calc R U . . .
H25 H 0.2773 0.4178 0.6146 0.044 Uiso 1 1 calc R U . . .
H26 H 0.2574 0.3484 0.6449 0.044 Uiso 1 1 calc R U . . .
F1 F 0.08880(13) 0.24762(7) 0.57513(12) 0.0349(3) Uani 1 1 d . . . . .
F2 F 0.21355(15) 0.20738(10) 0.86044(15) 0.0562(5) Uani 1 1 d . . . . .
F3 F 0.01621(12) 0.22359(7) 0.70932(14) 0.0380(3) Uani 1 1 d . . . . .
F4 F 0.16155(15) 0.29739(7) 0.75690(15) 0.0454(4) Uani 1 1 d . . . . .
F5 F 0.28562(14) 0.23093(10) 0.72603(16) 0.0554(5) Uani 1 1 d . . . . .
F6 F 0.1392(2) 0.15660(8) 0.6773(2) 0.0719(7) Uani 1 1 d . . . . .
F7A F 0.3569(3) 0.11097(13) 0.1713(3) 0.0648(10) Uani 0.713(4) 1 d . . P A 1
F8A F 0.3903(4) 0.00044(16) 0.3512(4) 0.0817(13) Uani 0.713(4) 1 d . . P A 1
F9A F 0.2300(2) 0.05834(13) 0.2247(3) 0.0517(8) Uani 0.713(4) 1 d . . P A 1
F10A F 0.4032(3) 0.10420(17) 0.3694(3) 0.0643(10) Uani 0.713(4) 1 d . . P A 1
F11A F 0.5184(2) 0.0520(2) 0.3008(3) 0.0648(11) Uani 0.713(4) 1 d . . P A 1
F12A F 0.3462(4) 0.00934(16) 0.1506(3) 0.0666(11) Uani 0.713(4) 1 d . . P A 1
F7B F 0.4824(9) 0.0998(4) 0.2643(8) 0.071(3) Uani 0.287(4) 1 d . . P A 2
F8B F 0.2942(9) 0.0079(5) 0.2872(9) 0.084(4) Uani 0.287(4) 1 d . . P A 2
F9B F 0.3064(10) 0.1099(4) 0.2790(10) 0.085(3) Uani 0.287(4) 1 d . . P A 2
F10B F 0.4563(8) 0.0572(5) 0.4183(6) 0.073(3) Uani 0.287(4) 1 d . . P A 2
F11B F 0.4723(9) 0.0009(4) 0.2720(10) 0.088(3) Uani 0.287(4) 1 d . . P A 2
F12B F 0.3091(7) 0.0501(6) 0.1283(6) 0.071(3) Uani 0.287(4) 1 d . . P A 2
Fe1 Fe 0.40895(2) 0.37939(2) 0.24159(3) 0.01506(8) Uani 1 1 d . . . . .
N1 N 0.22708(14) 0.38183(7) 0.11107(15) 0.0162(3) Uani 1 1 d . . . . .
N2 N 0.41115(14) 0.46945(7) 0.26245(15) 0.0176(3) Uani 1 1 d . . . . .
N3 N 0.58551(14) 0.39032(7) 0.37404(15) 0.0168(3) Uani 1 1 d . . . . .
N4 N 0.68314(15) 0.35517(8) 0.43820(16) 0.0197(3) Uani 1 1 d . . . . .
N5 N 0.77466(15) 0.39292(8) 0.51615(16) 0.0202(3) Uani 1 1 d . . . . .
N6 N 0.45537(15) 0.38097(7) 0.10456(16) 0.0180(3) Uani 1 1 d . . . . .
N7 N 0.41470(14) 0.28823(7) 0.24628(15) 0.0179(3) Uani 1 1 d . . . . .
N8 N 0.35474(14) 0.36327(7) 0.36837(15) 0.0168(3) Uani 1 1 d . . . . .
N9 N 0.32359(15) 0.39643(8) 0.43910(16) 0.0194(3) Uani 1 1 d . . . . .
N10 N 0.28332(15) 0.35595(8) 0.49527(16) 0.0201(3) Uani 1 1 d . . . . .
P1 P 0.15065(5) 0.22679(3) 0.71700(5) 0.02692(14) Uani 1 1 d . . . . .
P2 P 0.37695(6) 0.05439(3) 0.26469(6) 0.03040(14) Uani 1 1 d . . . . .

loop_
_atom_site_aniso_label
_atom_site_aniso_U_11
_atom_site_aniso_U_22
_atom_site_aniso_U_33
_atom_site_aniso_U_23
_atom_site_aniso_U_13
_atom_site_aniso_U_12
C1 0.0219(9) 0.0185(9) 0.0189(10) -0.0009(7) 0.0081(8) -0.0002(7)
C2 0.0241(10) 0.0214(10) 0.0204(10) -0.0009(8) 0.0072(8) -0.0026(8)
C3 0.0183(9) 0.0289(11) 0.0236(11) 0.0011(9) 0.0059(8) -0.0026(8)
C4 0.0182(9) 0.0239(10) 0.0244(10) 0.0028(8) 0.0102(8) 0.0034(7)
C5 0.0207(9) 0.0177(9) 0.0181(9) 0.0018(7) 0.0106(8) 0.0017(7)
C6 0.0209(9) 0.0190(9) 0.0224(10) -0.0013(8) 0.0108(8) 0.0033(7)
C7 0.0229(9) 0.0152(9) 0.0244(10) -0.0004(8) 0.0105(8) 0.0028(7)
C8 0.0227(9) 0.0165(9) 0.0228(10) -0.0027(8) 0.0109(8) -0.0022(7)
C9 0.0202(9) 0.0175(9) 0.0191(10) -0.0021(7) 0.0090(8) -0.0032(7)
C10 0.0214(9) 0.0215(10) 0.0215(10) -0.0035(8) 0.0094(8) -0.0038(7)
C11 0.0178(9) 0.0379(13) 0.0256(11) 0.0057(10) 0.0032(8) 0.0019(9)
C12 0.0261(10) 0.0200(10) 0.0226(10) 0.0010(8) 0.0125(8) 0.0016(8)
C13 0.0372(12) 0.0253(11) 0.0251(11) 0.0026(9) 0.0170(10) -0.0002(9)
C14 0.0401(12) 0.0326(12) 0.0307(12) -0.0026(10) 0.0250(11) -0.0041(10)
C15 0.0308(11) 0.0265(11) 0.0310(12) -0.0038(9) 0.0197(10) 0.0006(9)
C16 0.0183(9) 0.0213(10) 0.0213(10) -0.0043(8) 0.0089(8) -0.0015(7)
C17 0.0219(9) 0.0224(10) 0.0228(10) -0.0019(8) 0.0108(8) 0.0056(8)
C18 0.0272(10) 0.0166(9) 0.0259(11) -0.0020(8) 0.0133(8) 0.0033(8)
C19 0.0224(9) 0.0143(9) 0.0230(10) 0.0004(7) 0.0097(8) -0.0013(7)
C20 0.0182(8) 0.0163(9) 0.0204(10) 0.0006(7) 0.0075(7) -0.0022(7)
C21 0.0225(9) 0.0205(10) 0.0256(11) 0.0027(8) 0.0112(8) -0.0026(8)
C22 0.0354(12) 0.0306(12) 0.0299(12) -0.0026(9) 0.0226(10) -0.0036(9)
F1 0.0376(7) 0.0406(8) 0.0232(7) 0.0052(6) 0.0121(6) -0.0014(6)
F2 0.0397(8) 0.1000(15) 0.0368(9) 0.0363(9) 0.0247(7) 0.0289(9)
F3 0.0254(7) 0.0518(9) 0.0387(8) 0.0051(7) 0.0169(6) -0.0014(6)
F4 0.0558(9) 0.0461(9) 0.0449(9) -0.0132(7) 0.0327(8) -0.0143(7)
F5 0.0311(8) 0.0993(15) 0.0471(10) 0.0295(9) 0.0279(7) 0.0252(8)
F6 0.1371(19) 0.0257(8) 0.0988(16) 0.0104(9) 0.0933(16) 0.0124(10)
F7A 0.078(2) 0.0493(16) 0.085(2) 0.0236(15) 0.0538(19) 0.0021(14)
F8A 0.098(3) 0.075(2) 0.102(3) 0.060(2) 0.072(2) 0.045(2)
F9A 0.0277(11) 0.0630(18) 0.0670(17) 0.0078(14) 0.0249(11) 0.0004(11)
F10A 0.070(2) 0.077(2) 0.068(2) -0.0353(19) 0.0503(19) -0.0229(18)
F11A 0.0266(11) 0.118(4) 0.0529(16) -0.0052(18) 0.0220(11) 0.0081(15)
F12A 0.084(3) 0.066(2) 0.070(2) -0.0393(18) 0.053(2) -0.0314(18)
F7B 0.102(7) 0.054(5) 0.077(6) -0.008(4) 0.059(5) -0.034(5)
F8B 0.091(7) 0.106(8) 0.084(6) -0.034(6) 0.065(6) -0.064(7)
F9B 0.117(8) 0.065(5) 0.098(7) 0.008(5) 0.073(7) 0.035(5)
F10B 0.089(5) 0.089(7) 0.037(4) -0.003(4) 0.027(4) -0.032(5)
F11B 0.093(7) 0.057(5) 0.149(9) 0.022(5) 0.086(7) 0.033(5)
F12B 0.046(4) 0.140(10) 0.025(3) -0.003(5) 0.015(3) 0.003(5)
Fe1 0.01501(14) 0.01323(14) 0.01621(15) -0.00092(10) 0.00694(11) -0.00027(9)
N1 0.0160(7) 0.0156(8) 0.0173(8) 0.0001(6) 0.0081(6) 0.0001(6)
N2 0.0193(8) 0.0144(8) 0.0193(8) -0.0003(6) 0.0094(7) 0.0006(6)
N3 0.0164(7) 0.0170(8) 0.0172(8) 0.0002(6) 0.0084(6) -0.0004(6)
N4 0.0170(7) 0.0208(8) 0.0192(8) 0.0009(7) 0.0070(6) 0.0000(6)
N5 0.0163(7) 0.0242(9) 0.0171(8) 0.0002(7) 0.0056(6) -0.0017(6)
N6 0.0170(7) 0.0178(8) 0.0193(8) -0.0023(6) 0.0088(6) -0.0002(6)
N7 0.0165(7) 0.0147(8) 0.0192(8) -0.0012(6) 0.0059(6) 0.0006(6)
N8 0.0162(7) 0.0162(8) 0.0164(8) -0.0015(6) 0.0065(6) -0.0012(6)
N9 0.0196(8) 0.0214(8) 0.0186(8) -0.0009(7) 0.0103(7) -0.0020(6)
N10 0.0214(8) 0.0212(8) 0.0187(8) 0.0013(7) 0.0106(7) -0.0010(6)
P1 0.0252(3) 0.0335(3) 0.0259(3) 0.0095(2) 0.0153(2) 0.0092(2)
P2 0.0296(3) 0.0324(3) 0.0344(3) -0.0019(3) 0.0195(3) 0.0004(2)

loop_
_atom_type_symbol
_atom_type_description
_atom_type_scat_dispersion_real
_atom_type_scat_dispersion_imag
_atom_type_scat_source
C C 0.0033 0.0016 'International Tables Vol C Tables 4.2.6.8 and 6.1.1.4'
H H 0.0000 0.0000 'International Tables Vol C Tables 4.2.6.8 and 6.1.1.4'
N N 0.0061 0.0033 'International Tables Vol C Tables 4.2.6.8 and 6.1.1.4'
F F 0.0171 0.0103 'International Tables Vol C Tables 4.2.6.8 and 6.1.1.4'
P P 0.1023 0.0942 'International Tables Vol C Tables 4.2.6.8 and 6.1.1.4'
Fe Fe 0.3463 0.8444 'International Tables Vol C Tables 4.2.6.8 and 6.1.1.4'

loop_
_geom_angle_atom_site_label_1
_geom_angle_atom_site_label_2
_geom_angle_atom_site_label_3
_geom_angle
N1 C1 C2 123.89(19)
N1 C1 H1 118.1
C2 C1 H1 118.1
C1 C2 C3 118.61(19)
C1 C2 H2 120.7
C3 C2 H2 120.7
C4 C3 C2 118.26(18)
C4 C3 H3 120.9
C2 C3 H3 120.9
C3 C4 C5 120.67(19)
C3 C4 H4 119.7
C5 C4 H4 119.7
N1 C5 C4 121.14(18)
N1 C5 C6 119.73(17)
C4 C5 C6 119.12(17)
C5 C6 C7 113.57(16)
C5 C6 H6 108.9
C7 C6 H6 108.9
C5 C6 H5 108.9
C7 C6 H5 108.9
H6 C6 H5 107.7
N2 C7 C6 109.09(16)
N2 C7 H8 109.9
C6 C7 H8 109.9
N2 C7 H7 109.9
C6 C7 H7 109.9
H8 C7 H7 108.3
N2 C8 C9 114.85(18)
N2 C8 H9 122.6
C9 C8 H9 122.6
N3 C9 C10 107.32(17)
N3 C9 C8 114.90(17)
C10 C9 C8 137.78(19)
N5 C10 C9 104.59(17)
N5 C10 H10 127.7
C9 C10 H10 127.7
N5 C11 H11 109.5
N5 C11 H12 109.5
H11 C11 H12 109.5
N5 C11 H13 109.5
H11 C11 H13 109.5
H12 C11 H13 109.5
N6 C12 C13 124.07(19)
N6 C12 H14 118.0
C13 C12 H14 118.0
C14 C13 C12 118.4(2)
C14 C13 H15 120.8
C12 C13 H15 120.8
C15 C14 C13 118.4(2)
C15 C14 H16 120.8
C13 C14 H16 120.8
C14 C15 C16 120.8(2)
C14 C15 H17 119.6
C16 C15 H17 119.6
N6 C16 C15 121.39(19)
N6 C16 C17 118.63(18)
C15 C16 C17 119.95(18)
C16 C17 C18 112.84(16)
C16 C17 H19 109.0
C18 C17 H19 109.0
C16 C17 H18 109.0
C18 C17 H18 109.0
H19 C17 H18 107.8
N7 C18 C17 109.63(16)
N7 C18 H21 109.7
C17 C18 H21 109.7
N7 C18 H20 109.7
C17 C18 H20 109.7
H21 C18 H20 108.2
N7 C19 C20 114.60(18)
N7 C19 H22 122.7
C20 C19 H22 122.7
N8 C20 C21 107.71(17)
N8 C20 C19 114.66(17)
C21 C20 C19 137.48(19)
N10 C21 C20 104.54(17)
N10 C21 H23 127.7
C20 C21 H23 127.7
N10 C22 H24 109.5
N10 C22 H25 109.5
H24 C22 H25 109.5
N10 C22 H26 109.5
H24 C22 H26 109.5
H25 C22 H26 109.5
N2 Fe1 N7 171.84(7)
N2 Fe1 N3 80.43(7)
N7 Fe1 N3 94.95(6)
N2 Fe1 N8 93.52(7)
N7 Fe1 N8 79.77(7)
N3 Fe1 N8 90.99(7)
N2 Fe1 N1 91.04(6)
N7 Fe1 N1 93.40(6)
N3 Fe1 N1 171.42(7)
N8 Fe1 N1 88.54(7)
N2 Fe1 N6 95.73(7)
N7 Fe1 N6 91.21(7)
N3 Fe1 N6 93.00(7)
N8 Fe1 N6 170.42(7)
N1 Fe1 N6 88.80(7)
C1 N1 C5 117.18(16)
C1 N1 Fe1 118.97(13)
C5 N1 Fe1 123.61(13)
C8 N2 C7 118.02(17)
C8 N2 Fe1 116.75(13)
C7 N2 Fe1 124.56(12)
N4 N3 C9 109.91(16)
N4 N3 Fe1 137.18(13)
C9 N3 Fe1 112.89(12)
N3 N4 N5 105.98(16)
C10 N5 N4 112.20(16)
C10 N5 C11 127.74(18)
N4 N5 C11 120.06(18)
C12 N6 C16 116.93(18)
C12 N6 Fe1 118.98(13)
C16 N6 Fe1 124.05(14)
C19 N7 C18 117.95(17)
C19 N7 Fe1 117.10(14)
C18 N7 Fe1 124.83(13)
N9 N8 C20 109.81(16)
N9 N8 Fe1 136.77(13)
C20 N8 Fe1 113.24(13)
N8 N9 N10 105.86(16)
C21 N10 N9 112.07(17)
C21 N10 C22 128.18(18)
N9 N10 C22 119.74(17)
F6 P1 F1 90.64(10)
F6 P1 F4 179.75(10)
F1 P1 F4 89.35(9)
F6 P1 F3 90.25(10)
F1 P1 F3 90.94(8)
F4 P1 F3 89.49(8)
F6 P1 F5 90.60(11)
F1 P1 F5 89.35(8)
F4 P1 F5 89.65(10)
F3 P1 F5 179.10(11)
F6 P1 F2 90.58(12)
F1 P1 F2 178.76(11)
F4 P1 F2 89.43(10)
F3 P1 F2 89.27(8)
F5 P1 F2 90.43(8)
F12B P2 F9B 98.1(6)
F12B P2 F8B 96.1(5)
F9B P2 F8B 92.4(6)
F8A P2 F11A 92.6(2)
F8A P2 F10A 92.7(2)
F11A P2 F10A 91.62(17)
F8A P2 F12A 92.4(2)
F11A P2 F12A 89.37(18)
F10A P2 F12A 174.8(2)
F12B P2 F11B 90.7(5)
F9B P2 F11B 169.7(6)
F8B P2 F11B 92.0(6)
F8A P2 F9A 89.02(17)
F11A P2 F9A 178.41(18)
F10A P2 F9A 88.37(15)
F12A P2 F9A 90.50(17)
F8A P2 F7A 177.72(19)
F11A P2 F7A 89.68(18)
F10A P2 F7A 87.7(2)
F12A P2 F7A 87.20(18)
F9A P2 F7A 88.74(15)
F12B P2 F7B 92.7(5)
F9B P2 F7B 90.7(5)
F8B P2 F7B 170.2(6)
F11B P2 F7B 83.5(5)
F12B P2 F10B 178.0(5)
F9B P2 F10B 83.8(5)
F8B P2 F10B 83.9(4)
F11B P2 F10B 87.4(5)
F7B P2 F10B 87.2(4)

loop_
_geom_bond_atom_site_label_1
_geom_bond_atom_site_label_2
_geom_bond_distance
C1 N1 1.354(3)
C1 C2 1.377(3)
C1 H1 0.9500
C2 C3 1.387(3)
C2 H2 0.9500
C3 C4 1.380(3)
C3 H3 0.9500
C4 C5 1.389(3)
C4 H4 0.9500
C5 N1 1.362(2)
C5 C6 1.502(3)
C6 C7 1.522(3)
C6 H6 0.9900
C6 H5 0.9900
C7 N2 1.469(2)
C7 H8 0.9900
C7 H7 0.9900
C8 N2 1.290(3)
C8 C9 1.439(3)
C8 H9 0.9500
C9 N3 1.370(2)
C9 C10 1.375(3)
C10 N5 1.339(3)
C10 H10 0.9500
C11 N5 1.465(3)
C11 H11 0.9800
C11 H12 0.9800
C11 H13 0.9800
C12 N6 1.350(3)
C12 C13 1.383(3)
C12 H14 0.9500
C13 C14 1.383(3)
C13 H15 0.9500
C14 C15 1.375(3)
C14 H16 0.9500
C15 C16 1.387(3)
C15 H17 0.9500
C16 N6 1.360(2)
C16 C17 1.501(3)
C17 C18 1.522(3)
C17 H19 0.9900
C17 H18 0.9900
C18 N7 1.475(2)
C18 H21 0.9900
C18 H20 0.9900
C19 N7 1.287(3)
C19 C20 1.441(3)
C19 H22 0.9500
C20 N8 1.364(2)
C20 C21 1.376(3)
C21 N10 1.341(3)
C21 H23 0.9500
C22 N10 1.466(3)
C22 H24 0.9800
C22 H25 0.9800
C22 H26 0.9800
F1 P1 1.5961(14)
F2 P1 1.6036(16)
F3 P1 1.5981(14)
F4 P1 1.5963(17)
F5 P1 1.5984(15)
F6 P1 1.5867(19)
F7A P2 1.618(3)
F8A P2 1.537(3)
F9A P2 1.617(2)
F10A P2 1.592(3)
F11A P2 1.562(2)
F12A P2 1.599(3)
F7B P2 1.623(6)
F8B P2 1.544(7)
F9B P2 1.540(7)
F10B P2 1.656(7)
F11B P2 1.616(7)
F12B P2 1.472(7)
Fe1 N2 1.9718(16)
Fe1 N7 1.9814(17)
Fe1 N3 1.9915(16)
Fe1 N8 1.9954(16)
Fe1 N1 2.0170(16)
Fe1 N6 2.0196(17)
N3 N4 1.311(2)
N4 N5 1.344(2)
N8 N9 1.318(2)
N9 N10 1.348(2)

loop_
_geom_torsion_atom_site_label_1
_geom_torsion_atom_site_label_2
_geom_torsion_atom_site_label_3
_geom_torsion_atom_site_label_4
_geom_torsion
N1 C1 C2 C3 0.2(3)
C1 C2 C3 C4 2.8(3)
C2 C3 C4 C5 -1.6(3)
C3 C4 C5 N1 -2.7(3)
C3 C4 C5 C6 176.06(19)
N1 C5 C6 C7 44.3(3)
C4 C5 C6 C7 -134.56(19)
C5 C6 C7 N2 -70.2(2)
N2 C8 C9 N3 -2.9(3)
N2 C8 C9 C10 177.6(2)
N3 C9 C10 N5 -0.4(2)
C8 C9 C10 N5 179.2(2)
N6 C12 C13 C14 -1.1(3)
C12 C13 C14 C15 1.7(3)
C13 C14 C15 C16 -0.6(3)
C14 C15 C16 N6 -1.3(3)
C14 C15 C16 C17 176.6(2)
N6 C16 C17 C18 54.3(2)
C15 C16 C17 C18 -123.7(2)
C16 C17 C18 N7 -70.1(2)
N7 C19 C20 N8 -5.5(3)
N7 C19 C20 C21 179.7(2)
N8 C20 C21 N10 -0.6(2)
C19 C20 C21 N10 174.4(2)
C2 C1 N1 C5 -4.5(3)
C2 C1 N1 Fe1 170.06(16)
C4 C5 N1 C1 5.6(3)
C6 C5 N1 C1 -173.16(18)
C4 C5 N1 Fe1 -168.60(15)
C6 C5 N1 Fe1 12.6(2)
C9 C8 N2 C7 175.79(17)
C9 C8 N2 Fe1 4.8(2)
C6 C7 N2 C8 -130.46(19)
C6 C7 N2 Fe1 39.8(2)
C10 C9 N3 N4 0.7(2)
C8 C9 N3 N4 -178.96(16)
C10 C9 N3 Fe1 179.31(13)
C8 C9 N3 Fe1 -0.3(2)
C9 N3 N4 N5 -0.7(2)
Fe1 N3 N4 N5 -178.85(14)
C9 C10 N5 N4 -0.1(2)
C9 C10 N5 C11 179.8(2)
N3 N4 N5 C10 0.5(2)
N3 N4 N5 C11 -179.37(17)
C13 C12 N6 C16 -0.7(3)
C13 C12 N6 Fe1 -178.77(17)
C15 C16 N6 C12 1.9(3)
C17 C16 N6 C12 -176.03(18)
C15 C16 N6 Fe1 179.86(15)
C17 C16 N6 Fe1 1.9(2)
C20 C19 N7 C18 175.72(16)
C20 C19 N7 Fe1 -0.5(2)
C17 C18 N7 C19 -144.64(18)
C17 C18 N7 Fe1 31.2(2)
C21 C20 N8 N9 1.1(2)
C19 C20 N8 N9 -175.25(16)
C21 C20 N8 Fe1 -174.98(13)
C19 C20 N8 Fe1 8.7(2)
C20 N8 N9 N10 -1.0(2)
Fe1 N8 N9 N10 173.64(14)
C20 C21 N10 N9 0.0(2)
C20 C21 N10 C22 178.52(19)
N8 N9 N10 C21 0.7(2)
N8 N9 N10 C22 -178.02(17)
